data_7156904
loop_
_publ_author_name
'He, Yi'
'Wu, Danjun'
'Li, Zhenghua'
'Robeyns, Koen'
'Van Meervelt, Luc'
'Van der Eycken, Erik V.'

_publ_section_title
;
 Facile construction of diverse polyheterocyclic scaffolds via
 gold-catalysed dearomative spirocyclization/1,6-addition cascade.
;
_journal_issue 25
_journal_name_full 'Organic &amp; biomolecular chemistry'
_journal_page_first 6284
_journal_page_last 6292
_journal_paper_doi 10.1039/c9ob01299k
_journal_volume 17
_journal_year 2019
_chemical_formula_moiety 'C28 H33 N3 O3'
_chemical_formula_sum 'C28 H33 N3 O3'
_chemical_formula_weight 459.57
_space_group_crystal_system triclinic
_space_group_IT_number 2
_space_group_name_Hall '-P 1'
_space_group_name_H-M_alt 'P -1'
_symmetry_space_group_name_Hall '-P 1'
_symmetry_space_group_name_H-M 'P -1'
_atom_sites_solution_hydrogens mixed
_audit_creation_date 2018-07-03
_audit_creation_method
;
Olex2 1.2
(compiled 2018.05.29 svn.r3510 for OlexSys, GUI svn.r5506)
;
_audit_update_record
;
2018-07-26 deposited with the CCDC.    2019-06-06 downloaded from the CCDC.
;
_cell_angle_alpha 83.641(8)
_cell_angle_beta 73.868(7)
_cell_angle_gamma 74.132(9)
_cell_formula_units_Z 2
_cell_length_a 9.2977(8)
_cell_length_b 9.9446(11)
_cell_length_c 13.8192(11)
_cell_measurement_reflns_used 5518
_cell_measurement_temperature 150(2)
_cell_measurement_theta_max 25.6680
_cell_measurement_theta_min 3.5560
_cell_volume 1179.8(2)
_computing_cell_refinement CrysAlisPro
_computing_data_collection MAR
_computing_data_reduction CrysAlisPro
_computing_molecular_graphics 'Olex2 (Dolomanov et al., 2009)'
_computing_publication_material 'Olex2 (Dolomanov et al., 2009)'
_computing_structure_refinement 'ShelXL (Sheldrick, 2015)'
_computing_structure_solution 'SHELXT (Sheldrick, 2015)'
_diffrn_ambient_temperature 150.15
_diffrn_detector 'CCD plate'
_diffrn_measured_fraction_theta_full 0.991
_diffrn_measured_fraction_theta_max 0.991
_diffrn_measurement_details
;
#__ type_ start__ end____ width___ exp.time_
  1 phi      0.00  170.00   2.0000  180.0000
omega____ theta____ kappa____ phi______ frames
  57.0000    0.0000 -134.0000     -     85

#__ type_ start__ end____ width___ exp.time_
  2 phi      0.00  220.00   2.0000  180.0000
omega____ theta____ kappa____ phi______ frames
  57.0000    0.0000 -134.0000     -     110
;
_diffrn_measurement_device 'abstract diffractometer'
_diffrn_measurement_device_type MAR345
_diffrn_measurement_method '\p scans'
_diffrn_orient_matrix_UB_11 -0.0544422000
_diffrn_orient_matrix_UB_12 -0.0352440000
_diffrn_orient_matrix_UB_13 0.0305977000
_diffrn_orient_matrix_UB_21 -0.0337316000
_diffrn_orient_matrix_UB_22 0.0584541000
_diffrn_orient_matrix_UB_23 0.0312221000
_diffrn_orient_matrix_UB_31 -0.0513852000
_diffrn_orient_matrix_UB_32 0.0291044000
_diffrn_orient_matrix_UB_33 -0.0307876000
_diffrn_radiation_monochromator 'Xenocs Fox3D mirror'
_diffrn_radiation_probe x-ray
_diffrn_radiation_type MoK\a
_diffrn_radiation_wavelength 0.71073
_diffrn_reflns_av_R_equivalents 0.0264
_diffrn_reflns_av_unetI/netI 0.0194
_diffrn_reflns_Laue_measured_fraction_full 0.991
_diffrn_reflns_Laue_measured_fraction_max 0.991
_diffrn_reflns_limit_h_max 11
_diffrn_reflns_limit_h_min -11
_diffrn_reflns_limit_k_max 12
_diffrn_reflns_limit_k_min -12
_diffrn_reflns_limit_l_max 16
_diffrn_reflns_limit_l_min -16
_diffrn_reflns_number 17279
_diffrn_reflns_point_group_measured_fraction_full 0.991
_diffrn_reflns_point_group_measured_fraction_max 0.991
_diffrn_reflns_theta_full 25.242
_diffrn_reflns_theta_max 25.705
_diffrn_reflns_theta_min 3.130
_diffrn_source 'Rigaku UltraX 18 rotating anode'
_exptl_absorpt_coefficient_mu 0.085
_exptl_absorpt_correction_T_max 1.00000
_exptl_absorpt_correction_T_min 0.99113
_exptl_absorpt_correction_type multi-scan
_exptl_absorpt_process_details
;
CrysAlisPro, Agilent Technologies,
Version 1.171.37.35 (release 13-08-2014 CrysAlis171 .NET)
(compiled Aug 13 2014,18:06:01)
Empirical absorption correction using spherical harmonics,
 implemented in SCALE3 ABSPACK scaling algorithm.
;
_exptl_crystal_colour orange
_exptl_crystal_colour_primary orange
_exptl_crystal_density_diffrn 1.294
_exptl_crystal_description block
_exptl_crystal_F_000 492
_exptl_crystal_size_max 0.5
_exptl_crystal_size_mid 0.35
_exptl_crystal_size_min 0.25
_refine_diff_density_max 0.319
_refine_diff_density_min -0.188
_refine_diff_density_rms 0.037
_refine_ls_extinction_method none
_refine_ls_goodness_of_fit_ref 1.061
_refine_ls_hydrogen_treatment mixed
_refine_ls_matrix_type full
_refine_ls_number_parameters 317
_refine_ls_number_reflns 4450
_refine_ls_number_restraints 0
_refine_ls_restrained_S_all 1.061
_refine_ls_R_factor_all 0.0401
_refine_ls_R_factor_gt 0.0380
_refine_ls_shift/su_max 0.000
_refine_ls_shift/su_mean 0.000
_refine_ls_structure_factor_coef Fsqd
_refine_ls_weighting_details 'w=1/[\s^2^(Fo^2^)+(0.0376P)^2^+0.6337P] where P=(Fo^2^+2Fc^2^)/3'
_refine_ls_weighting_scheme calc
_refine_ls_wR_factor_gt 0.0927
_refine_ls_wR_factor_ref 0.0943
_reflns_Friedel_coverage 0.000
_reflns_number_gt 4175
_reflns_number_total 4450
_reflns_threshold_expression 'I > 2\s(I)'
_cod_data_source_file c9ob01299k2.cif
_cod_data_source_block ev2023
_cod_depositor_comments 'Adding full bibliography for 7156903--7156904.cif.'
_cod_database_code 7156904
_shelx_shelxl_version_number 2016/4
_chemical_oxdiff_formula 'C11 H10 N O'
_shelx_space_group_comment
;
The symmetry employed for this shelxl refinement is uniquely defined
by the following loop, which should always be used as a source of
symmetry information in preference to the above space-group names.
They are only intended as comments.
;
_reflns_odcompleteness_completeness 92.08
_reflns_odcompleteness_iscentric 1
_reflns_odcompleteness_theta 26.32
_olex2_refinement_description
;
1. Fixed Uiso
 At 1.2 times of:
  All C(H) groups, All C(H,H) groups
 At 1.5 times of:
  All C(H,H,H) groups
2.a Ternary CH refined with riding coordinates:
 C3(H3), C6(H6)
2.b Secondary CH2 refined with riding coordinates:
 C11(H11A,H11B), C12(H12A,H12B), C17(H17A,H17B)
2.c Aromatic/amide H refined with riding coordinates:
 C8(H8), C15(H15), C23(H23), C24(H24), C25(H25), C26(H26)
2.d Idealised Me refined as rotating group:
 C13(H13A,H13B,H13C), C19(H19A,H19B,H19C), C27(H27A,H27B,H27C), C32(H32A,H32B,
 H32C), C33(H33A,H33B,H33C), C34(H34A,H34B,H34C)
;
_olex2_submission_special_instructions 'No special instructions were received'

loop_
_space_group_symop_operation_xyz
'x, y, z'
'-x, -y, -z'

loop_
_atom_site_label
_atom_site_type_symbol
_atom_site_fract_x
_atom_site_fract_y
_atom_site_fract_z
_atom_site_U_iso_or_equiv
_atom_site_adp_type
_atom_site_occupancy
_atom_site_site_symmetry_order
_atom_site_calc_flag
_atom_site_refinement_flags_posn
N1 N 0.87607(11) 0.21446(11) 0.22149(8) 0.0154(2) Uani 1 1 d .
C2 C 0.70629(13) 0.25340(12) 0.24113(9) 0.0151(2) Uani 1 1 d .
C3 C 0.63132(14) 0.18536(12) 0.34260(9) 0.0148(2) Uani 1 1 d .
H3 H 0.640246 0.085943 0.329988 0.018 Uiso 1 1 calc R
C4 C 0.71838(14) 0.18343(12) 0.42043(9) 0.0151(2) Uani 1 1 d .
C5 C 0.86635(14) 0.19933(12) 0.39750(9) 0.0152(2) Uani 1 1 d .
C6 C 0.95766(14) 0.23243(13) 0.29343(9) 0.0156(2) Uani 1 1 d .
H6 H 1.058951 0.160193 0.279547 0.019 Uiso 1 1 calc R
C7 C 0.94450(15) 0.12030(13) 0.14540(9) 0.0181(3) Uani 1 1 d .
C8 C 0.82069(15) 0.11416(13) 0.09989(9) 0.0189(3) Uani 1 1 d .
H8 H 0.835543 0.062725 0.042396 0.023 Uiso 1 1 calc R
C9 C 0.68482(14) 0.19126(13) 0.15112(9) 0.0170(3) Uani 1 1 d .
O10 O 1.08160(10) 0.05792(10) 0.12276(7) 0.0257(2) Uani 1 1 d .
C11 C 0.53134(15) 0.22280(14) 0.12660(10) 0.0215(3) Uani 1 1 d .
H11A H 0.481530 0.323984 0.134386 0.026 Uiso 1 1 calc R
H11B H 0.464224 0.171289 0.176127 0.026 Uiso 1 1 calc R
C12 C 0.54023(17) 0.18502(19) 0.02147(11) 0.0327(3) Uani 1 1 d .
H12A H 0.582785 0.082742 0.014736 0.039 Uiso 1 1 calc R
H12B H 0.611978 0.231836 -0.028402 0.039 Uiso 1 1 calc R
C13 C 0.38279(18) 0.22777(19) -0.00174(12) 0.0347(4) Uani 1 1 d .
H13A H 0.311642 0.180846 0.046985 0.052 Uiso 1 1 calc GR
H13B H 0.393819 0.200651 -0.069990 0.052 Uiso 1 1 calc GR
H13C H 0.341537 0.329355 0.002854 0.052 Uiso 1 1 calc GR
C14 C 0.64420(14) 0.41537(13) 0.23453(9) 0.0170(3) Uani 1 1 d .
C15 C 0.51640(15) 0.48407(13) 0.31531(10) 0.0199(3) Uani 1 1 d .
H15 H 0.494677 0.582572 0.319804 0.024 Uiso 1 1 calc R
C16 C 0.42796(14) 0.41343(13) 0.38379(9) 0.0182(3) Uani 1 1 d .
C17 C 0.45825(14) 0.25787(13) 0.37827(9) 0.0169(3) Uani 1 1 d .
H17A H 0.403904 0.237912 0.331368 0.020 Uiso 1 1 calc R
H17B H 0.415195 0.218542 0.445744 0.020 Uiso 1 1 calc R
O18 O 0.70383(11) 0.47968(10) 0.16081(7) 0.0238(2) Uani 1 1 d .
C19 C 0.29293(16) 0.48276(15) 0.46506(11) 0.0269(3) Uani 1 1 d .
H19A H 0.305327 0.440558 0.530736 0.040 Uiso 1 1 calc GR
H19B H 0.197459 0.470437 0.454440 0.040 Uiso 1 1 calc GR
H19C H 0.287349 0.582805 0.463373 0.040 Uiso 1 1 calc GR
C20 C 0.67572(14) 0.15054(12) 0.52723(9) 0.0164(3) Uani 1 1 d .
C21 C 0.80550(14) 0.14832(12) 0.56283(9) 0.0169(3) Uani 1 1 d .
N22 N 0.92128(12) 0.17653(11) 0.48277(8) 0.0165(2) Uani 1 1 d .
C23 C 0.54468(15) 0.12070(13) 0.59769(10) 0.0195(3) Uani 1 1 d .
H23 H 0.455974 0.119962 0.576606 0.023 Uiso 1 1 calc R
C24 C 0.54667(16) 0.09260(14) 0.69750(10) 0.0223(3) Uani 1 1 d .
H24 H 0.457976 0.073586 0.744893 0.027 Uiso 1 1 calc R
C25 C 0.67692(16) 0.09149(14) 0.73053(10) 0.0225(3) Uani 1 1 d .
H25 H 0.675026 0.071543 0.799644 0.027 Uiso 1 1 calc R
C26 C 0.80774(15) 0.11906(13) 0.66373(10) 0.0197(3) Uani 1 1 d .
H26 H 0.896215 0.118147 0.685661 0.024 Uiso 1 1 calc R
C27 C 1.07230(15) 0.18025(14) 0.49232(10) 0.0202(3) Uani 1 1 d .
H27A H 1.065318 0.271457 0.516409 0.030 Uiso 1 1 calc GR
H27B H 1.147804 0.165512 0.426484 0.030 Uiso 1 1 calc GR
H27C H 1.105370 0.106276 0.540495 0.030 Uiso 1 1 calc GR
C28 C 0.99447(14) 0.37776(13) 0.28608(9) 0.0177(3) Uani 1 1 d .
O29 O 1.02451(13) 0.41470(11) 0.35796(7) 0.0291(2) Uani 1 1 d .
N30 N 0.99773(13) 0.45018(11) 0.19828(8) 0.0189(2) Uani 1 1 d .
C31 C 1.01747(16) 0.59529(13) 0.18063(10) 0.0208(3) Uani 1 1 d .
C32 C 1.00477(19) 0.64125(16) 0.07375(11) 0.0306(3) Uani 1 1 d .
H32A H 0.905570 0.633256 0.066485 0.046 Uiso 1 1 calc GR
H32B H 1.089718 0.581369 0.025545 0.046 Uiso 1 1 calc GR
H32C H 1.010865 0.738672 0.060474 0.046 Uiso 1 1 calc GR
C33 C 1.17673(17) 0.59717(16) 0.19005(12) 0.0302(3) Uani 1 1 d .
H33A H 1.257072 0.532229 0.142766 0.045 Uiso 1 1 calc GR
H33B H 1.184170 0.568558 0.259035 0.045 Uiso 1 1 calc GR
H33C H 1.191143 0.691916 0.174383 0.045 Uiso 1 1 calc GR
C34 C 0.88812(18) 0.69272(15) 0.25530(12) 0.0310(3) Uani 1 1 d .
H34A H 0.895585 0.663274 0.324179 0.046 Uiso 1 1 calc GR
H34B H 0.787414 0.688403 0.248384 0.046 Uiso 1 1 calc GR
H34C H 0.898586 0.788846 0.241132 0.046 Uiso 1 1 calc GR
H30 H 0.957(2) 0.4229(18) 0.1572(13) 0.029(4) Uiso 1 1 d .

loop_
_atom_site_aniso_label
_atom_site_aniso_U_11
_atom_site_aniso_U_22
_atom_site_aniso_U_33
_atom_site_aniso_U_23
_atom_site_aniso_U_13
_atom_site_aniso_U_12
N1 0.0138(5) 0.0180(5) 0.0146(5) -0.0022(4) -0.0039(4) -0.0036(4)
C2 0.0129(6) 0.0170(6) 0.0155(6) -0.0011(5) -0.0041(5) -0.0035(5)
C3 0.0153(6) 0.0144(6) 0.0152(6) -0.0008(4) -0.0041(5) -0.0045(5)
C4 0.0166(6) 0.0127(5) 0.0156(6) -0.0005(4) -0.0042(5) -0.0028(4)
C5 0.0171(6) 0.0131(5) 0.0154(6) -0.0013(4) -0.0053(5) -0.0026(5)
C6 0.0147(6) 0.0178(6) 0.0152(6) -0.0011(5) -0.0049(5) -0.0040(5)
C7 0.0193(6) 0.0195(6) 0.0149(6) -0.0012(5) -0.0031(5) -0.0051(5)
C8 0.0204(6) 0.0216(6) 0.0162(6) -0.0031(5) -0.0056(5) -0.0058(5)
C9 0.0204(6) 0.0173(6) 0.0149(6) 0.0007(5) -0.0056(5) -0.0070(5)
O10 0.0170(5) 0.0333(5) 0.0243(5) -0.0106(4) -0.0045(4) 0.0007(4)
C11 0.0190(6) 0.0259(7) 0.0206(7) -0.0033(5) -0.0074(5) -0.0042(5)
C12 0.0245(7) 0.0530(10) 0.0230(7) -0.0077(7) -0.0092(6) -0.0082(7)
C13 0.0311(8) 0.0495(10) 0.0288(8) -0.0038(7) -0.0170(6) -0.0085(7)
C14 0.0164(6) 0.0179(6) 0.0192(6) 0.0002(5) -0.0079(5) -0.0057(5)
C15 0.0201(6) 0.0151(6) 0.0242(7) -0.0027(5) -0.0071(5) -0.0020(5)
C16 0.0161(6) 0.0206(6) 0.0185(6) -0.0033(5) -0.0070(5) -0.0022(5)
C17 0.0150(6) 0.0199(6) 0.0163(6) -0.0002(5) -0.0040(5) -0.0055(5)
O18 0.0233(5) 0.0231(5) 0.0232(5) 0.0060(4) -0.0044(4) -0.0073(4)
C19 0.0242(7) 0.0242(7) 0.0276(7) -0.0068(6) 0.0002(6) -0.0033(6)
C20 0.0189(6) 0.0131(6) 0.0171(6) -0.0009(4) -0.0049(5) -0.0032(5)
C21 0.0188(6) 0.0136(6) 0.0180(6) -0.0013(5) -0.0054(5) -0.0029(5)
N22 0.0168(5) 0.0178(5) 0.0157(5) -0.0001(4) -0.0057(4) -0.0043(4)
C23 0.0197(6) 0.0196(6) 0.0196(6) 0.0004(5) -0.0052(5) -0.0062(5)
C24 0.0241(7) 0.0229(7) 0.0187(6) 0.0006(5) -0.0017(5) -0.0084(5)
C25 0.0306(7) 0.0226(7) 0.0144(6) 0.0003(5) -0.0066(5) -0.0066(5)
C26 0.0230(6) 0.0190(6) 0.0186(6) -0.0010(5) -0.0086(5) -0.0043(5)
C27 0.0187(6) 0.0233(6) 0.0214(6) 0.0002(5) -0.0087(5) -0.0065(5)
C28 0.0161(6) 0.0201(6) 0.0177(6) -0.0013(5) -0.0037(5) -0.0062(5)
O29 0.0463(6) 0.0293(5) 0.0225(5) 0.0038(4) -0.0170(5) -0.0209(5)
N30 0.0231(6) 0.0204(6) 0.0167(5) -0.0002(4) -0.0061(4) -0.0102(4)
C31 0.0253(7) 0.0182(6) 0.0203(6) 0.0005(5) -0.0053(5) -0.0090(5)
C32 0.0443(9) 0.0282(7) 0.0235(7) 0.0061(6) -0.0103(6) -0.0171(7)
C33 0.0295(8) 0.0285(7) 0.0372(8) 0.0018(6) -0.0091(6) -0.0157(6)
C34 0.0351(8) 0.0231(7) 0.0310(8) -0.0041(6) -0.0021(6) -0.0066(6)

loop_
_atom_type_symbol
_atom_type_description
_atom_type_scat_dispersion_real
_atom_type_scat_dispersion_imag
_atom_type_scat_source
C C 0.0033 0.0016 'International Tables Vol C Tables 4.2.6.8 and 6.1.1.4'
H H 0.0000 0.0000 'International Tables Vol C Tables 4.2.6.8 and 6.1.1.4'
N N 0.0061 0.0033 'International Tables Vol C Tables 4.2.6.8 and 6.1.1.4'
O O 0.0106 0.0060 'International Tables Vol C Tables 4.2.6.8 and 6.1.1.4'

loop_
_geom_angle_atom_site_label_1
_geom_angle_atom_site_label_2
_geom_angle_atom_site_label_3
_geom_angle
C6 N1 C2 123.53(10)
C7 N1 C2 111.50(10)
C7 N1 C6 121.84(10)
N1 C2 C3 110.72(9)
N1 C2 C9 101.32(9)
N1 C2 C14 110.30(9)
C3 C2 C14 113.53(10)
C9 C2 C3 111.50(10)
C9 C2 C14 108.80(10)
C2 C3 H3 107.4
C4 C3 C2 110.82(10)
C4 C3 H3 107.4
C4 C3 C17 112.93(10)
C17 C3 C2 110.56(10)
C17 C3 H3 107.4
C5 C4 C3 123.91(11)
C5 C4 C20 106.69(11)
C20 C4 C3 129.06(11)
C4 C5 C6 124.65(11)
C4 C5 N22 110.48(11)
N22 C5 C6 124.84(11)
N1 C6 C5 107.98(10)
N1 C6 H6 107.1
N1 C6 C28 115.05(10)
C5 C6 H6 107.1
C5 C6 C28 112.10(10)
C28 C6 H6 107.1
N1 C7 C8 106.18(10)
O10 C7 N1 124.77(12)
O10 C7 C8 129.04(12)
C7 C8 H8 124.9
C9 C8 C7 110.17(11)
C9 C8 H8 124.9
C8 C9 C2 109.67(11)
C8 C9 C11 127.93(12)
C11 C9 C2 122.33(11)
C9 C11 H11A 108.6
C9 C11 H11B 108.6
C9 C11 C12 114.49(11)
H11A C11 H11B 107.6
C12 C11 H11A 108.6
C12 C11 H11B 108.6
C11 C12 H12A 109.2
C11 C12 H12B 109.2
C11 C12 C13 112.26(12)
H12A C12 H12B 107.9
C13 C12 H12A 109.2
C13 C12 H12B 109.2
C12 C13 H13A 109.5
C12 C13 H13B 109.5
C12 C13 H13C 109.5
H13A C13 H13B 109.5
H13A C13 H13C 109.5
H13B C13 H13C 109.5
C15 C14 C2 118.98(11)
O18 C14 C2 118.52(11)
O18 C14 C15 122.49(12)
C14 C15 H15 118.8
C16 C15 C14 122.40(12)
C16 C15 H15 118.8
C15 C16 C17 120.14(11)
C15 C16 C19 123.14(12)
C19 C16 C17 116.66(11)
C3 C17 H17A 109.1
C3 C17 H17B 109.1
C16 C17 C3 112.67(10)
C16 C17 H17A 109.1
C16 C17 H17B 109.1
H17A C17 H17B 107.8
C16 C19 H19A 109.5
C16 C19 H19B 109.5
C16 C19 H19C 109.5
H19A C19 H19B 109.5
H19A C19 H19C 109.5
H19B C19 H19C 109.5
C21 C20 C4 106.13(11)
C23 C20 C4 136.08(12)
C23 C20 C21 117.78(11)
N22 C21 C20 108.78(11)
N22 C21 C26 128.45(12)
C26 C21 C20 122.77(12)
C5 N22 C27 128.79(10)
C21 N22 C5 107.90(10)
C21 N22 C27 123.31(10)
C20 C23 H23 120.3
C24 C23 C20 119.40(12)
C24 C23 H23 120.3
C23 C24 H24 119.3
C23 C24 C25 121.48(12)
C25 C24 H24 119.3
C24 C25 H25 119.6
C26 C25 C24 120.81(12)
C26 C25 H25 119.6
C21 C26 H26 121.1
C25 C26 C21 117.75(12)
C25 C26 H26 121.1
N22 C27 H27A 109.5
N22 C27 H27B 109.5
N22 C27 H27C 109.5
H27A C27 H27B 109.5
H27A C27 H27C 109.5
H27B C27 H27C 109.5
O29 C28 C6 118.60(11)
O29 C28 N30 124.71(12)
N30 C28 C6 116.62(11)
C28 N30 C31 123.92(11)
C28 N30 H30 116.7(11)
C31 N30 H30 116.4(11)
N30 C31 C32 106.88(11)
N30 C31 C33 110.02(11)
N30 C31 C34 109.81(11)
C32 C31 C33 109.64(12)
C32 C31 C34 109.20(12)
C33 C31 C34 111.18(12)
C31 C32 H32A 109.5
C31 C32 H32B 109.5
C31 C32 H32C 109.5
H32A C32 H32B 109.5
H32A C32 H32C 109.5
H32B C32 H32C 109.5
C31 C33 H33A 109.5
C31 C33 H33B 109.5
C31 C33 H33C 109.5
H33A C33 H33B 109.5
H33A C33 H33C 109.5
H33B C33 H33C 109.5
C31 C34 H34A 109.5
C31 C34 H34B 109.5
C31 C34 H34C 109.5
H34A C34 H34B 109.5
H34A C34 H34C 109.5
H34B C34 H34C 109.5

loop_
_geom_bond_atom_site_label_1
_geom_bond_atom_site_label_2
_geom_bond_distance
N1 C2 1.4719(15)
N1 C6 1.4589(15)
N1 C7 1.3812(16)
C2 C3 1.5540(16)
C2 C9 1.5311(16)
C2 C14 1.5570(17)
C3 H3 1.0000
C3 C4 1.5109(17)
C3 C17 1.5349(16)
C4 C5 1.3725(17)
C4 C20 1.4427(17)
C5 C6 1.5056(17)
C5 N22 1.3830(16)
C6 H6 1.0000
C6 C28 1.5604(17)
C7 C8 1.4744(17)
C7 O10 1.2233(16)
C8 H8 0.9500
C8 C9 1.3336(18)
C9 C11 1.5000(17)
C11 H11A 0.9900
C11 H11B 0.9900
C11 C12 1.5151(19)
C12 H12A 0.9900
C12 H12B 0.9900
C12 C13 1.522(2)
C13 H13A 0.9800
C13 H13B 0.9800
C13 H13C 0.9800
C14 C15 1.4536(18)
C14 O18 1.2206(16)
C15 H15 0.9500
C15 C16 1.3422(18)
C16 C17 1.5014(17)
C16 C19 1.4925(18)
C17 H17A 0.9900
C17 H17B 0.9900
C19 H19A 0.9800
C19 H19B 0.9800
C19 H19C 0.9800
C20 C21 1.4182(17)
C20 C23 1.4125(18)
C21 N22 1.3770(16)
C21 C26 1.3972(18)
N22 C27 1.4571(16)
C23 H23 0.9500
C23 C24 1.3808(18)
C24 H24 0.9500
C24 C25 1.4049(19)
C25 H25 0.9500
C25 C26 1.3817(19)
C26 H26 0.9500
C27 H27A 0.9800
C27 H27B 0.9800
C27 H27C 0.9800
C28 O29 1.2209(16)
C28 N30 1.3378(17)
N30 C31 1.4891(16)
N30 H30 0.863(18)
C31 C32 1.5240(19)
C31 C33 1.5273(19)
C31 C34 1.5312(19)
C32 H32A 0.9800
C32 H32B 0.9800
C32 H32C 0.9800
C33 H33A 0.9800
C33 H33B 0.9800
C33 H33C 0.9800
C34 H34A 0.9800
C34 H34B 0.9800
C34 H34C 0.9800

loop_
_geom_torsion_atom_site_label_1
_geom_torsion_atom_site_label_2
_geom_torsion_atom_site_label_3
_geom_torsion_atom_site_label_4
_geom_torsion
N1 C2 C3 C4 37.42(13)
N1 C2 C3 C17 163.42(10)
N1 C2 C9 C8 7.74(13)
N1 C2 C9 C11 -169.72(11)
N1 C2 C14 C15 -131.02(11)
N1 C2 C14 O18 49.85(15)
N1 C6 C28 O29 161.12(11)
N1 C6 C28 N30 -21.97(16)
N1 C7 C8 C9 -4.73(14)
C2 N1 C6 C5 37.72(14)
C2 N1 C6 C28 -88.32(13)
C2 N1 C7 C8 10.08(13)
C2 N1 C7 O10 -170.44(12)
C2 C3 C4 C5 -18.17(16)
C2 C3 C4 C20 169.40(11)
C2 C3 C17 C16 -53.75(13)
C2 C9 C11 C12 164.38(12)
C2 C14 C15 C16 -14.80(18)
C3 C2 C9 C8 -110.07(12)
C3 C2 C9 C11 72.47(14)
C3 C2 C14 C15 -6.11(15)
C3 C2 C14 O18 174.77(11)
C3 C4 C5 C6 5.23(19)
C3 C4 C5 N22 -172.97(10)
C3 C4 C20 C21 173.28(11)
C3 C4 C20 C23 -5.7(2)
C4 C3 C17 C16 71.06(13)
C4 C5 C6 N1 -11.95(16)
C4 C5 C6 C28 115.80(13)
C4 C5 N22 C21 -1.31(14)
C4 C5 N22 C27 178.88(11)
C4 C20 C21 N22 -0.62(13)
C4 C20 C21 C26 -179.65(11)
C4 C20 C23 C24 179.70(13)
C5 C4 C20 C21 -0.17(13)
C5 C4 C20 C23 -179.14(14)
C5 C6 C28 O29 37.23(16)
C5 C6 C28 N30 -145.86(11)
C6 N1 C2 C3 -52.77(14)
C6 N1 C2 C9 -171.15(10)
C6 N1 C2 C14 73.74(13)
C6 N1 C7 C8 170.70(10)
C6 N1 C7 O10 -9.82(19)
C6 C5 N22 C21 -179.50(11)
C6 C5 N22 C27 0.68(19)
C6 C28 N30 C31 174.56(11)
C7 N1 C2 C3 107.46(11)
C7 N1 C2 C9 -10.91(12)
C7 N1 C2 C14 -126.03(11)
C7 N1 C6 C5 -120.54(12)
C7 N1 C6 C28 113.42(12)
C7 C8 C9 C2 -2.22(14)
C7 C8 C9 C11 175.06(12)
C8 C9 C11 C12 -12.6(2)
C9 C2 C3 C4 149.42(10)
C9 C2 C3 C17 -84.59(12)
C9 C2 C14 C15 118.68(12)
C9 C2 C14 O18 -60.45(14)
C9 C11 C12 C13 -176.30(13)
O10 C7 C8 C9 175.82(13)
C14 C2 C3 C4 -87.27(12)
C14 C2 C3 C17 38.73(13)
C14 C2 C9 C8 123.96(11)
C14 C2 C9 C11 -53.49(15)
C14 C15 C16 C17 -0.57(19)
C14 C15 C16 C19 -177.81(12)
C15 C16 C17 C3 35.98(16)
C17 C3 C4 C5 -142.83(12)
C17 C3 C4 C20 44.74(16)
O18 C14 C15 C16 164.29(12)
C19 C16 C17 C3 -146.60(11)
C20 C4 C5 C6 179.10(11)
C20 C4 C5 N22 0.90(14)
C20 C21 N22 C5 1.17(13)
C20 C21 N22 C27 -179.00(11)
C20 C21 C26 C25 -0.05(19)
C20 C23 C24 C25 -0.7(2)
C21 C20 C23 C24 0.82(18)
N22 C5 C6 N1 165.99(11)
N22 C5 C6 C28 -66.26(15)
N22 C21 C26 C25 -178.88(12)
C23 C20 C21 N22 178.57(11)
C23 C20 C21 C26 -0.46(18)
C23 C24 C25 C26 0.2(2)
C24 C25 C26 C21 0.20(19)
C26 C21 N22 C5 -179.87(12)
C26 C21 N22 C27 0.0(2)
C28 N30 C31 C32 -176.62(12)
C28 N30 C31 C33 64.40(16)
C28 N30 C31 C34 -58.29(16)
O29 C28 N30 C31 -8.7(2)
